data_7058004
loop_
_publ_author_name
'Achar, Gautam'
'C. R., Shahini'
'Patil, Siddappa A.'
'Ma\/lecki, Jan Grzegorz'
'Budagumpi, Srinivasa'

_publ_section_title
;
 Coumarin-substituted 1,2,4-triazole-derived silver(i) and gold(i)
 complexes: synthesis, characterization and anticancer studies
;
_journal_issue 3
_journal_name_full 'New Journal of Chemistry'
_journal_page_first 1216
_journal_paper_doi 10.1039/C8NJ02927J
_journal_volume 43
_journal_year 2019
_chemical_formula_moiety 'C18 H22 N3 O2, F6 P'
_chemical_formula_sum 'C18 H22 F6 N3 O2 P'
_chemical_formula_weight 457.35
_space_group_crystal_system monoclinic
_space_group_IT_number 14
_space_group_name_Hall '-P 2yn'
_space_group_name_H-M_alt 'P 1 21/n 1'
_symmetry_space_group_name_Hall '-P 2yn'
_symmetry_space_group_name_H-M 'P 1 21/n 1'
_atom_sites_solution_hydrogens geom
_audit_creation_date 2018-11-09
_audit_creation_method
;
Olex2 1.2
(compiled 2018.05.29 svn.r3508 for OlexSys, GUI svn.r5506)
;
_audit_update_record
;
2018-11-25 deposited with the CCDC.
2018-12-03 downloaded from the CCDC.
;
_cell_angle_alpha 90
_cell_angle_beta 94.4360(10)
_cell_angle_gamma 90
_cell_formula_units_Z 4
_cell_length_a 6.8754(2)
_cell_length_b 13.7415(4)
_cell_length_c 21.5663(7)
_cell_measurement_reflns_used 3331
_cell_measurement_temperature 296.15
_cell_measurement_theta_max 64.60
_cell_measurement_theta_min 6.44
_cell_volume 2031.44(11)
_computing_cell_refinement 'APEX3 and SAINT (Bruker, 2016)'
_computing_data_collection 'APEX3 and SAINT (Bruker, 2016)'
_computing_data_reduction 'APEX3 and SAINT (Bruker, 2016)'
_computing_molecular_graphics 'Olex2 (Dolomanov et al., 2009)'
_computing_publication_material 'Olex2 (Dolomanov et al., 2009)'
_computing_structure_refinement 'ShelXL (Sheldrick, 2015)'
_computing_structure_solution 'SHELXS-97 (Sheldrick, 1990)'
_diffrn_ambient_temperature 296.15
_diffrn_measured_fraction_theta_full 0.981
_diffrn_measured_fraction_theta_max 0.981
_diffrn_measurement_device_type 'Bruker X8 Proteum'
_diffrn_measurement_method '\\\f and \\\w scans'
_diffrn_radiation_type CuK\a
_diffrn_radiation_wavelength 1.54178
_diffrn_reflns_av_R_equivalents 0.0379
_diffrn_reflns_av_unetI/netI 0.0265
_diffrn_reflns_Laue_measured_fraction_full 0.981
_diffrn_reflns_Laue_measured_fraction_max 0.981
_diffrn_reflns_limit_h_max 6
_diffrn_reflns_limit_h_min -7
_diffrn_reflns_limit_k_max 15
_diffrn_reflns_limit_k_min -15
_diffrn_reflns_limit_l_max 25
_diffrn_reflns_limit_l_min -24
_diffrn_reflns_number 20666
_diffrn_reflns_point_group_measured_fraction_full 0.981
_diffrn_reflns_point_group_measured_fraction_max 0.981
_diffrn_reflns_theta_full 64.596
_diffrn_reflns_theta_max 64.596
_diffrn_reflns_theta_min 6.442
_exptl_absorpt_coefficient_mu 1.896
_exptl_absorpt_correction_T_max 0.6486
_exptl_absorpt_correction_T_min 0.6001
_exptl_absorpt_correction_type multi-scan
_exptl_absorpt_process_details SADABS
_exptl_crystal_colour White
_exptl_crystal_density_diffrn 1.495
_exptl_crystal_density_method 'not measured'
_exptl_crystal_description Rectangle
_exptl_crystal_F_000 944
_exptl_crystal_size_max 0.3
_exptl_crystal_size_mid 0.27
_exptl_crystal_size_min 0.25
_refine_diff_density_max 0.224
_refine_diff_density_min -0.288
_refine_diff_density_rms 0.046
_refine_ls_extinction_coef 0.0136(5)
_refine_ls_extinction_expression Fc^*^=kFc[1+0.001xFc^2^\l^3^/sin(2\q)]^-1/4^
_refine_ls_extinction_method 'SHELXL-2016/4 (Sheldrick 2016)'
_refine_ls_goodness_of_fit_ref 1.052
_refine_ls_hydrogen_treatment constr
_refine_ls_matrix_type full
_refine_ls_number_parameters 274
_refine_ls_number_reflns 3331
_refine_ls_number_restraints 0
_refine_ls_restrained_S_all 1.052
_refine_ls_R_factor_all 0.0318
_refine_ls_R_factor_gt 0.0314
_refine_ls_shift/su_max 0.000
_refine_ls_shift/su_mean 0.000
_refine_ls_structure_factor_coef Fsqd
_refine_ls_weighting_details 'w=1/[\s^2^(Fo^2^)+(0.0406P)^2^+0.9568P] where P=(Fo^2^+2Fc^2^)/3'
_refine_ls_weighting_scheme calc
_refine_ls_wR_factor_gt 0.0812
_refine_ls_wR_factor_ref 0.0816
_reflns_Friedel_coverage 0.000
_reflns_number_gt 3275
_reflns_number_total 3331
_reflns_threshold_expression 'I > 2\s(I)'
_cod_data_source_file c8nj02927j2.cif
_cod_data_source_block g3s5
_cod_depositor_comments 'Adding full bibliography for 7058000--7058006.cif.'
_cod_database_code 7058004
_shelx_shelxl_version_number 2016/4
_shelx_space_group_comment
;
The symmetry employed for this shelxl refinement is uniquely defined
by the following loop, which should always be used as a source of
symmetry information in preference to the above space-group names.
They are only intended as comments.
;
_shelx_estimated_absorpt_t_max 0.649
_shelx_estimated_absorpt_t_min 0.600
_olex2_refinement_description
;
1. Fixed Uiso
 At 1.2 times of:
  All C(H) groups, All C(H,H) groups
 At 1.5 times of:
  All C(H,H,H) groups
2.a Secondary CH2 refined with riding coordinates:
 C3(H3A,H3B), C4(H4A,H4B), C5(H5A,H5B), C6(H6A,H6B), C8(H8A,H8B)
2.b Aromatic/amide H refined with riding coordinates:
 C1(H1), C2(H2), C10(H10), C13(H13), C14(H14), C16(H16)
2.c Idealised Me refined as rotating group:
 C7(H7A,H7B,H7C), C18(H18A,H18B,H18C)
;
_olex2_submission_special_instructions 'No special instructions were received'

loop_
_space_group_symop_operation_xyz
'x, y, z'
'-x+1/2, y+1/2, -z+1/2'
'-x, -y, -z'
'x-1/2, -y-1/2, z-1/2'

loop_
_atom_site_label
_atom_site_type_symbol
_atom_site_fract_x
_atom_site_fract_y
_atom_site_fract_z
_atom_site_U_iso_or_equiv
_atom_site_adp_type
_atom_site_occupancy
_atom_site_site_symmetry_order
_atom_site_calc_flag
_atom_site_refinement_flags_posn
P1 P 0.41642(5) 0.27000(3) 0.22435(2) 0.01973(15) Uani 1 1 d .
F1 F 0.18849(12) 0.25529(6) 0.20457(4) 0.0295(2) Uani 1 1 d .
F2 F 0.36721(16) 0.29759(8) 0.29267(4) 0.0441(3) Uani 1 1 d .
F3 F 0.43528(14) 0.15831(7) 0.24413(5) 0.0394(3) Uani 1 1 d .
F4 F 0.64476(13) 0.28504(7) 0.24349(5) 0.0352(2) Uani 1 1 d .
F5 F 0.46583(15) 0.24221(9) 0.15563(4) 0.0447(3) Uani 1 1 d .
F6 F 0.39712(13) 0.38179(6) 0.20439(5) 0.0346(3) Uani 1 1 d .
O1 O 0.15465(14) 0.52849(8) 0.43417(5) 0.0242(2) Uani 1 1 d .
O2 O 0.02464(15) 0.44820(8) 0.35337(5) 0.0292(3) Uani 1 1 d .
N1 N 0.72195(17) 0.50668(9) 0.18860(5) 0.0212(3) Uani 1 1 d .
N2 N 0.60582(19) 0.58242(10) 0.16777(6) 0.0267(3) Uani 1 1 d .
N3 N 0.64554(17) 0.58008(9) 0.27035(5) 0.0198(3) Uani 1 1 d .
C1 C 0.7461(2) 0.50514(10) 0.24941(6) 0.0205(3) Uani 1 1 d .
H1 H 0.819457 0.460288 0.273559 0.025 Uiso 1 1 calc R
C2 C 0.5619(2) 0.62557(11) 0.21855(7) 0.0255(3) Uani 1 1 d .
H2 H 0.483243 0.680545 0.219501 0.031 Uiso 1 1 calc R
C3 C 0.8076(2) 0.43995(11) 0.14517(7) 0.0259(3) Uani 1 1 d .
H3A H 0.710276 0.423884 0.111772 0.031 Uiso 1 1 calc R
H3B H 0.845284 0.380145 0.166778 0.031 Uiso 1 1 calc R
C4 C 0.9840(2) 0.48328(10) 0.11785(7) 0.0221(3) Uani 1 1 d .
H4A H 1.077919 0.503784 0.151174 0.027 Uiso 1 1 calc R
H4B H 0.945014 0.540148 0.093306 0.027 Uiso 1 1 calc R
C5 C 1.0782(2) 0.40932(10) 0.07700(6) 0.0214(3) Uani 1 1 d .
H5A H 1.115610 0.352392 0.101715 0.026 Uiso 1 1 calc R
H5B H 0.983449 0.388957 0.043890 0.026 Uiso 1 1 calc R
C6 C 1.2570(2) 0.44957(11) 0.04863(7) 0.0249(3) Uani 1 1 d .
H6A H 1.217426 0.502893 0.020990 0.030 Uiso 1 1 calc R
H6B H 1.346504 0.475356 0.081541 0.030 Uiso 1 1 calc R
C7 C 1.3620(2) 0.37378(12) 0.01257(8) 0.0325(4) Uani 1 1 d .
H7A H 1.404518 0.321546 0.039906 0.049 Uiso 1 1 calc GR
H7B H 1.473046 0.402973 -0.004422 0.049 Uiso 1 1 calc GR
H7C H 1.274908 0.348828 -0.020601 0.049 Uiso 1 1 calc GR
C8 C 0.6476(2) 0.61108(11) 0.33559(6) 0.0208(3) Uani 1 1 d .
H8A H 0.653014 0.681585 0.337082 0.025 Uiso 1 1 calc R
H8B H 0.765607 0.586600 0.357830 0.025 Uiso 1 1 calc R
C9 C 0.4752(2) 0.57767(10) 0.36878(6) 0.0182(3) Uani 1 1 d .
C10 C 0.3313(2) 0.52221(10) 0.34191(6) 0.0202(3) Uani 1 1 d .
H10 H 0.340253 0.500178 0.301451 0.024 Uiso 1 1 calc R
C11 C 0.1628(2) 0.49604(10) 0.37461(7) 0.0222(3) Uani 1 1 d .
C12 C 0.3050(2) 0.58180(10) 0.46379(7) 0.0211(3) Uani 1 1 d .
C13 C 0.2848(2) 0.60673(11) 0.52520(7) 0.0248(3) Uani 1 1 d .
H13 H 0.174347 0.588392 0.544625 0.030 Uiso 1 1 calc R
C14 C 0.4313(2) 0.65919(11) 0.55693(7) 0.0256(3) Uani 1 1 d .
H14 H 0.418785 0.676051 0.598193 0.031 Uiso 1 1 calc R
C15 C 0.5988(2) 0.68778(10) 0.52861(7) 0.0231(3) Uani 1 1 d .
C16 C 0.6143(2) 0.66186(10) 0.46700(6) 0.0209(3) Uani 1 1 d .
H16 H 0.724840 0.680275 0.447633 0.025 Uiso 1 1 calc R
C17 C 0.4677(2) 0.60858(10) 0.43306(6) 0.0187(3) Uani 1 1 d .
C18 C 0.7564(3) 0.74606(12) 0.56402(7) 0.0290(4) Uani 1 1 d .
H18A H 0.876676 0.738686 0.544663 0.044 Uiso 1 1 calc GR
H18B H 0.773033 0.723110 0.606140 0.044 Uiso 1 1 calc GR
H18C H 0.719941 0.813499 0.563817 0.044 Uiso 1 1 calc GR

loop_
_atom_site_aniso_label
_atom_site_aniso_U_11
_atom_site_aniso_U_22
_atom_site_aniso_U_33
_atom_site_aniso_U_23
_atom_site_aniso_U_13
_atom_site_aniso_U_12
P1 0.0193(2) 0.0190(2) 0.0210(2) 0.00062(13) 0.00224(14) -0.00173(13)
F1 0.0200(5) 0.0269(5) 0.0413(5) 0.0052(4) 0.0004(4) -0.0048(3)
F2 0.0550(7) 0.0555(7) 0.0221(5) -0.0032(4) 0.0058(4) 0.0105(5)
F3 0.0342(5) 0.0212(5) 0.0610(6) 0.0089(4) -0.0075(4) -0.0013(4)
F4 0.0233(5) 0.0330(5) 0.0478(6) 0.0068(4) -0.0069(4) -0.0048(4)
F5 0.0385(6) 0.0693(7) 0.0271(5) -0.0082(5) 0.0073(4) 0.0136(5)
F6 0.0281(5) 0.0233(5) 0.0509(6) 0.0113(4) -0.0059(4) -0.0059(4)
O1 0.0194(5) 0.0302(6) 0.0233(5) 0.0033(4) 0.0041(4) -0.0026(4)
O2 0.0203(5) 0.0363(6) 0.0303(6) 0.0055(5) -0.0017(4) -0.0072(5)
N1 0.0191(6) 0.0231(6) 0.0218(6) -0.0034(5) 0.0048(5) -0.0032(5)
N2 0.0273(7) 0.0310(7) 0.0219(6) -0.0010(5) 0.0032(5) 0.0042(5)
N3 0.0171(6) 0.0250(6) 0.0179(6) -0.0020(5) 0.0038(4) -0.0024(5)
C1 0.0174(7) 0.0218(7) 0.0225(7) -0.0019(5) 0.0030(5) -0.0040(5)
C2 0.0233(7) 0.0308(8) 0.0225(7) -0.0010(6) 0.0023(6) 0.0045(6)
C3 0.0263(8) 0.0254(8) 0.0271(8) -0.0096(6) 0.0089(6) -0.0047(6)
C4 0.0220(7) 0.0229(7) 0.0218(7) -0.0024(6) 0.0034(6) -0.0014(6)
C5 0.0210(7) 0.0224(7) 0.0209(7) -0.0009(6) 0.0017(6) 0.0005(6)
C6 0.0253(8) 0.0246(8) 0.0255(7) -0.0018(6) 0.0061(6) -0.0003(6)
C7 0.0324(9) 0.0309(8) 0.0359(9) -0.0025(7) 0.0138(7) 0.0022(7)
C8 0.0191(7) 0.0254(7) 0.0181(7) -0.0036(6) 0.0029(5) -0.0025(6)
C9 0.0184(7) 0.0167(7) 0.0197(7) 0.0035(5) 0.0024(5) 0.0050(5)
C10 0.0196(7) 0.0203(7) 0.0205(7) 0.0023(5) 0.0009(5) 0.0023(5)
C11 0.0203(7) 0.0229(7) 0.0232(7) 0.0061(6) 0.0003(6) 0.0016(6)
C12 0.0198(7) 0.0207(7) 0.0228(7) 0.0050(6) 0.0023(6) 0.0018(5)
C13 0.0271(8) 0.0253(7) 0.0232(7) 0.0050(6) 0.0094(6) 0.0030(6)
C14 0.0361(8) 0.0232(7) 0.0183(7) 0.0027(6) 0.0069(6) 0.0046(6)
C15 0.0317(8) 0.0171(7) 0.0207(7) 0.0032(5) 0.0022(6) 0.0023(6)
C16 0.0232(7) 0.0186(7) 0.0213(7) 0.0034(5) 0.0043(5) 0.0002(6)
C17 0.0204(7) 0.0164(7) 0.0196(7) 0.0038(5) 0.0028(5) 0.0044(5)
C18 0.0402(9) 0.0269(8) 0.0201(7) -0.0006(6) 0.0026(6) -0.0062(7)

loop_
_atom_type_symbol
_atom_type_description
_atom_type_scat_dispersion_real
_atom_type_scat_dispersion_imag
_atom_type_scat_source
C C 0.0181 0.0091 'International Tables Vol C Tables 4.2.6.8 and 6.1.1.4'
H H 0.0000 0.0000 'International Tables Vol C Tables 4.2.6.8 and 6.1.1.4'
N N 0.0311 0.0180 'International Tables Vol C Tables 4.2.6.8 and 6.1.1.4'
O O 0.0492 0.0322 'International Tables Vol C Tables 4.2.6.8 and 6.1.1.4'
F F 0.0727 0.0534 'International Tables Vol C Tables 4.2.6.8 and 6.1.1.4'
P P 0.2955 0.4335 'International Tables Vol C Tables 4.2.6.8 and 6.1.1.4'

loop_
_geom_angle_atom_site_label_1
_geom_angle_atom_site_label_2
_geom_angle_atom_site_label_3
_geom_angle
F1 P1 F4 179.47(5)
F2 P1 F1 90.17(5)
F2 P1 F3 90.01(6)
F2 P1 F4 90.29(6)
F2 P1 F5 179.97(8)
F2 P1 F6 90.07(6)
F3 P1 F1 90.42(5)
F3 P1 F4 89.85(5)
F3 P1 F6 179.85(6)
F5 P1 F1 89.81(5)
F5 P1 F3 89.97(6)
F5 P1 F4 89.74(6)
F5 P1 F6 89.95(6)
F6 P1 F1 89.45(5)
F6 P1 F4 90.27(5)
C11 O1 C12 121.62(11)
N2 N1 C3 121.31(12)
C1 N1 N2 111.55(12)
C1 N1 C3 127.12(13)
C2 N2 N1 103.78(12)
C1 N3 C2 105.77(12)
C1 N3 C8 125.41(12)
C2 N3 C8 128.47(12)
N1 C1 N3 107.27(13)
N1 C1 H1 126.4
N3 C1 H1 126.4
N2 C2 N3 111.64(13)
N2 C2 H2 124.2
N3 C2 H2 124.2
N1 C3 H3A 109.2
N1 C3 H3B 109.2
N1 C3 C4 112.13(12)
H3A C3 H3B 107.9
C4 C3 H3A 109.2
C4 C3 H3B 109.2
C3 C4 H4A 109.5
C3 C4 H4B 109.5
C3 C4 C5 110.67(12)
H4A C4 H4B 108.1
C5 C4 H4A 109.5
C5 C4 H4B 109.5
C4 C5 H5A 109.1
C4 C5 H5B 109.1
H5A C5 H5B 107.8
C6 C5 C4 112.57(12)
C6 C5 H5A 109.1
C6 C5 H5B 109.1
C5 C6 H6A 109.0
C5 C6 H6B 109.0
H6A C6 H6B 107.8
C7 C6 C5 112.88(13)
C7 C6 H6A 109.0
C7 C6 H6B 109.0
C6 C7 H7A 109.5
C6 C7 H7B 109.5
C6 C7 H7C 109.5
H7A C7 H7B 109.5
H7A C7 H7C 109.5
H7B C7 H7C 109.5
N3 C8 H8A 108.6
N3 C8 H8B 108.6
N3 C8 C9 114.69(11)
H8A C8 H8B 107.6
C9 C8 H8A 108.6
C9 C8 H8B 108.6
C10 C9 C8 123.31(12)
C10 C9 C17 119.83(13)
C17 C9 C8 116.86(12)
C9 C10 H10 119.3
C9 C10 C11 121.39(13)
C11 C10 H10 119.3
O1 C11 C10 118.04(12)
O2 C11 O1 116.33(12)
O2 C11 C10 125.63(13)
O1 C12 C13 116.51(12)
O1 C12 C17 121.29(12)
C13 C12 C17 122.20(13)
C12 C13 H13 120.6
C14 C13 C12 118.75(13)
C14 C13 H13 120.6
C13 C14 H14 119.2
C13 C14 C15 121.64(13)
C15 C14 H14 119.2
C14 C15 C18 120.74(13)
C16 C15 C14 118.18(14)
C16 C15 C18 121.08(13)
C15 C16 H16 119.1
C15 C16 C17 121.83(13)
C17 C16 H16 119.1
C12 C17 C9 117.71(13)
C12 C17 C16 117.39(13)
C16 C17 C9 124.88(13)
C15 C18 H18A 109.5
C15 C18 H18B 109.5
C15 C18 H18C 109.5
H18A C18 H18B 109.5
H18A C18 H18C 109.5
H18B C18 H18C 109.5

loop_
_geom_bond_atom_site_label_1
_geom_bond_atom_site_label_2
_geom_bond_distance
P1 F1 1.6048(9)
P1 F2 1.5832(10)
P1 F3 1.5955(9)
P1 F4 1.6055(9)
P1 F5 1.5922(10)
P1 F6 1.5980(9)
O1 C11 1.3649(18)
O1 C12 1.3823(18)
O2 C11 1.2155(18)
N1 N2 1.3664(18)
N1 C1 1.3092(18)
N1 C3 1.4664(18)
N2 C2 1.3014(19)
N3 C1 1.3382(19)
N3 C2 1.368(2)
N3 C8 1.4691(17)
C1 H1 0.9300
C2 H2 0.9300
C3 H3A 0.9700
C3 H3B 0.9700
C3 C4 1.511(2)
C4 H4A 0.9700
C4 H4B 0.9700
C4 C5 1.5222(19)
C5 H5A 0.9700
C5 H5B 0.9700
C5 C6 1.519(2)
C6 H6A 0.9700
C6 H6B 0.9700
C6 C7 1.516(2)
C7 H7A 0.9600
C7 H7B 0.9600
C7 H7C 0.9600
C8 H8A 0.9700
C8 H8B 0.9700
C8 C9 1.5031(19)
C9 C10 1.344(2)
C9 C17 1.4547(19)
C10 H10 0.9300
C10 C11 1.448(2)
C12 C13 1.385(2)
C12 C17 1.393(2)
C13 H13 0.9300
C13 C14 1.377(2)
C14 H14 0.9300
C14 C15 1.401(2)
C15 C16 1.388(2)
C15 C18 1.507(2)
C16 H16 0.9300
C16 C17 1.405(2)
C18 H18A 0.9600
C18 H18B 0.9600
C18 H18C 0.9600
